data_4079159
loop_
_publ_author_name
'Shen, Xiaodong'
'Xue, Mingqiang'
'Jiao, Rui'
'Ma, Yong'
'Zhang, Yong'
'Shen, Qi'

_publ_section_title
;
 Bis(\b-diketiminate) Rare-Earth-Metal Borohydrides: Syntheses,
 Structures, and Catalysis for the Polymerizations ofl-Lactide,
 \e-Caprolactone, and Methyl Methacrylate
;
_journal_issue 17
_journal_name_full Organometallics
_journal_page_first 6222
_journal_paper_doi 10.1021/om3005299
_journal_volume 31
_journal_year 2012
_chemical_formula_moiety 'C38 H46 B N4 Y'
_chemical_formula_sum 'C38 H46 B N4 Y'
_chemical_formula_weight 658.51
_chemical_name_systematic
; 
 ? 
;
_space_group_IT_number 43
_symmetry_cell_setting orthorhombic
_symmetry_Int_Tables_number 43
_symmetry_space_group_name_Hall 'F 2 -2d'
_symmetry_space_group_name_H-M 'F d d 2'
_atom_sites_solution_hydrogens geom
_atom_sites_solution_primary direct
_atom_sites_solution_secondary difmap
_audit_creation_method SHELXL-97
_cell_angle_alpha 90.00
_cell_angle_beta 90.00
_cell_angle_gamma 90.00
_cell_formula_units_Z 8
_cell_length_a 22.685(5)
_cell_length_b 38.486(6)
_cell_length_c 8.1013(13)
_cell_measurement_reflns_used 4543
_cell_measurement_temperature 223(2)
_cell_measurement_theta_max 27.5
_cell_measurement_theta_min 3.1
_cell_volume 7073(2)
_computing_cell_refinement CrystalClear
_computing_data_collection CrystalClear
_computing_data_reduction CrystalStructure
_computing_structure_refinement 'SHELXL-97 (Sheldrick, 1997)'
_computing_structure_solution 'SHELXS-97 (Sheldrick, 1990)'
_diffrn_ambient_temperature 223(2)
_diffrn_detector_area_resol_mean 14.63
_diffrn_measured_fraction_theta_full 0.993
_diffrn_measured_fraction_theta_max 0.993
_diffrn_measurement_device_type 'Rigaku Saturn'
_diffrn_measurement_method \w
_diffrn_radiation_monochromator graphite
_diffrn_radiation_source 'fine-focus sealed tube'
_diffrn_radiation_type MoK\a
_diffrn_radiation_wavelength 0.71075
_diffrn_reflns_av_R_equivalents 0.0558
_diffrn_reflns_av_sigmaI/netI 0.1162
_diffrn_reflns_limit_h_max 27
_diffrn_reflns_limit_h_min -16
_diffrn_reflns_limit_k_max 46
_diffrn_reflns_limit_k_min -41
_diffrn_reflns_limit_l_max 9
_diffrn_reflns_limit_l_min -8
_diffrn_reflns_number 5600
_diffrn_reflns_theta_full 25.49
_diffrn_reflns_theta_max 25.49
_diffrn_reflns_theta_min 3.11
_exptl_absorpt_coefficient_mu 1.680
_exptl_absorpt_correction_T_max 0.920
_exptl_absorpt_correction_T_min 0.520
_exptl_absorpt_correction_type multi-scan
_exptl_absorpt_process_details 'Jacobson, R. (1998) Private communication'
_exptl_crystal_colour yellow
_exptl_crystal_density_diffrn 1.237
_exptl_crystal_density_method 'not measured'
_exptl_crystal_description block
_exptl_crystal_F_000 2768
_exptl_crystal_size_max 0.50
_exptl_crystal_size_mid 0.35
_exptl_crystal_size_min 0.10
_refine_diff_density_max 0.466
_refine_diff_density_min -0.323
_refine_diff_density_rms 0.060
_refine_ls_abs_structure_details 'Flack H D (1983), Acta Cryst. A39, 876-881'
_refine_ls_abs_structure_Flack -0.014(9)
_refine_ls_extinction_method none
_refine_ls_goodness_of_fit_ref 0.914
_refine_ls_hydrogen_treatment mixed
_refine_ls_matrix_type full
_refine_ls_number_parameters 215
_refine_ls_number_reflns 2851
_refine_ls_number_restraints 4
_refine_ls_restrained_S_all 0.914
_refine_ls_R_factor_all 0.0698
_refine_ls_R_factor_gt 0.0466
_refine_ls_shift/su_max 0.000
_refine_ls_shift/su_mean 0.000
_refine_ls_structure_factor_coef Fsqd
_refine_ls_weighting_details 'calc w=1/[\s^2^(Fo^2^)+(0.0000P)^2^+0.0000P] where P=(Fo^2^+2Fc^2^)/3'
_refine_ls_weighting_scheme calc
_refine_ls_wR_factor_gt 0.0664
_refine_ls_wR_factor_ref 0.0750
_reflns_number_gt 2088
_reflns_number_total 2851
_reflns_threshold_expression >2sigma(I)
_cod_data_source_file om3005299_si_001.cif
_cod_data_source_block complex5
_cod_database_code 4079159

loop_
_symmetry_equiv_pos_as_xyz
'x, y, z'
'-x+1/4, y+1/4, z+1/4'
'x+1/4, -y+1/4, z+1/4'
'-x+1/2, -y, z+1/2'
'x, y+1/2, z+1/2'
'-x+1/4, y+3/4, z+3/4'
'x+1/4, -y+3/4, z+3/4'
'-x+1/2, -y+1/2, z+1'
'x+1/2, y, z+1/2'
'-x+3/4, y+1/4, z+3/4'
'x+3/4, -y+1/4, z+3/4'
'-x+1, -y, z+1'
'x+1/2, y+1/2, z'
'-x+3/4, y+3/4, z+1/4'
'x+3/4, -y+3/4, z+1/4'
'-x+1, -y+1/2, z+1/2'

loop_
_atom_site_label
_atom_site_type_symbol
_atom_site_fract_x
_atom_site_fract_y
_atom_site_fract_z
_atom_site_U_iso_or_equiv
_atom_site_adp_type
_atom_site_occupancy
_atom_site_symmetry_multiplicity
_atom_site_calc_flag
_atom_site_refinement_flags
Y1 Y 0.5000 0.5000 0.57750(10) 0.03147(17) Uani 1 2 d S
N1 N 0.47889(18) 0.44004(8) 0.6019(5) 0.0317(11) Uani 1 1 d .
N2 N 0.5736(2) 0.48186(9) 0.7545(5) 0.0325(11) Uani 1 1 d .
C1 C 0.4557(3) 0.38728(12) 0.7621(7) 0.0448(19) Uani 1 1 d .
H1A H 0.4141 0.3902 0.7385 0.067 Uiso 1 1 calc R
H1B H 0.4606 0.3795 0.8751 0.067 Uiso 1 1 calc R
H1C H 0.4723 0.3702 0.6874 0.067 Uiso 1 1 calc R
C2 C 0.4873(3) 0.42173(11) 0.7389(6) 0.0349(14) Uani 1 1 d .
C3 C 0.5239(3) 0.43208(11) 0.8682(6) 0.0361(14) Uani 1 1 d .
H3A H 0.5183 0.4202 0.9683 0.043 Uiso 1 1 calc R
C4 C 0.5676(2) 0.45747(11) 0.8703(6) 0.0329(13) Uani 1 1 d .
C5 C 0.6119(3) 0.45571(12) 1.0110(5) 0.0473(17) Uani 1 1 d .
H5A H 0.6504 0.4496 0.9675 0.071 Uiso 1 1 calc R
H5B H 0.5995 0.4383 1.0901 0.071 Uiso 1 1 calc R
H5C H 0.6142 0.4782 1.0650 0.071 Uiso 1 1 calc R
C6 C 0.4494(3) 0.42261(11) 0.4687(6) 0.0371(15) Uani 1 1 d .
C7 C 0.4806(3) 0.39889(12) 0.3673(6) 0.0401(15) Uani 1 1 d .
C8 C 0.4507(4) 0.38306(14) 0.2380(6) 0.057(2) Uani 1 1 d .
H8 H 0.4707 0.3668 0.1720 0.069 Uiso 1 1 calc R
C9 C 0.3933(4) 0.39051(15) 0.2043(7) 0.064(2) Uani 1 1 d .
H9 H 0.3745 0.3793 0.1157 0.077 Uiso 1 1 calc R
C10 C 0.3624(3) 0.41414(14) 0.2978(6) 0.0564(18) Uani 1 1 d .
H10 H 0.3229 0.4194 0.2740 0.068 Uiso 1 1 calc R
C11 C 0.3917(3) 0.43016(12) 0.4295(6) 0.0451(16) Uani 1 1 d .
H11 H 0.3712 0.4466 0.4933 0.054 Uiso 1 1 calc R
C12 C 0.5444(3) 0.39264(14) 0.3957(7) 0.054(2) Uani 1 1 d .
H12A H 0.5504 0.3843 0.5074 0.081 Uiso 1 1 calc R
H12B H 0.5660 0.4142 0.3804 0.081 Uiso 1 1 calc R
H12C H 0.5586 0.3754 0.3179 0.081 Uiso 1 1 calc R
C13 C 0.6278(2) 0.50167(11) 0.7512(5) 0.0325(12) Uani 1 1 d .
C14 C 0.6735(3) 0.49124(12) 0.6477(6) 0.0454(15) Uani 1 1 d .
C15 C 0.7232(3) 0.51235(13) 0.6358(6) 0.0566(18) Uani 1 1 d .
H15 H 0.7548 0.5056 0.5680 0.068 Uiso 1 1 calc R
C16 C 0.7265(3) 0.54312(13) 0.7231(6) 0.0527(17) Uani 1 1 d .
H16 H 0.7594 0.5577 0.7094 0.063 Uiso 1 1 calc R
C17 C 0.6829(3) 0.55264(12) 0.8282(7) 0.0465(15) Uani 1 1 d .
H17 H 0.6868 0.5730 0.8916 0.056 Uiso 1 1 calc R
C18 C 0.6322(2) 0.53234(11) 0.8422(6) 0.0377(13) Uani 1 1 d .
H18 H 0.6013 0.5393 0.9123 0.045 Uiso 1 1 calc R
C19 C 0.6697(3) 0.45736(13) 0.5569(8) 0.078(2) Uani 1 1 d .
H19A H 0.6575 0.4392 0.6325 0.117 Uiso 1 1 calc R
H19B H 0.7081 0.4517 0.5112 0.117 Uiso 1 1 calc R
H19C H 0.6412 0.4593 0.4682 0.117 Uiso 1 1 calc R
B1 B 0.5000 0.5000 0.2635(12) 0.056(3) Uani 1 2 d SD
H1 H 0.5000 0.5000 0.1259(18) 0.034(17) Uiso 1 2 d SD
H2 H 0.494(3) 0.5262(6) 0.317(6) 0.038(16) Uiso 0.75 1 d PD
H3 H 0.541(2) 0.503(2) 0.335(9) 0.13(4) Uiso 0.75 1 d PD

loop_
_atom_site_aniso_label
_atom_site_aniso_U_11
_atom_site_aniso_U_22
_atom_site_aniso_U_33
_atom_site_aniso_U_23
_atom_site_aniso_U_13
_atom_site_aniso_U_12
Y1 0.0308(4) 0.0300(3) 0.0337(3) 0.000 0.000 0.0001(5)
N1 0.035(3) 0.0301(17) 0.030(2) 0.003(2) -0.003(2) -0.0015(17)
N2 0.020(3) 0.033(2) 0.044(2) 0.001(2) -0.002(2) 0.002(2)
C1 0.041(5) 0.037(3) 0.057(4) -0.001(3) 0.004(4) -0.014(3)
C2 0.033(4) 0.030(3) 0.042(3) -0.009(2) 0.012(3) -0.003(3)
C3 0.043(4) 0.035(3) 0.030(3) 0.001(2) 0.002(3) -0.005(3)
C4 0.025(4) 0.036(3) 0.037(3) 0.000(2) -0.003(2) 0.008(2)
C5 0.043(5) 0.052(3) 0.046(3) 0.016(3) -0.011(3) -0.010(3)
C6 0.046(5) 0.029(3) 0.037(3) -0.001(2) -0.005(3) -0.011(3)
C7 0.045(5) 0.036(3) 0.039(3) -0.003(2) 0.003(3) -0.006(3)
C8 0.087(7) 0.051(3) 0.035(3) -0.005(3) 0.004(4) -0.010(4)
C9 0.088(7) 0.067(4) 0.037(3) -0.011(3) -0.009(4) -0.030(4)
C10 0.044(5) 0.079(4) 0.046(4) 0.003(3) -0.006(3) -0.022(3)
C11 0.045(5) 0.047(3) 0.043(3) 0.000(3) -0.002(3) -0.012(3)
C12 0.077(7) 0.042(4) 0.042(4) -0.011(3) 0.007(4) 0.006(4)
C13 0.027(4) 0.038(3) 0.032(2) 0.005(2) -0.008(2) -0.002(3)
C14 0.026(4) 0.050(3) 0.059(4) -0.007(3) 0.006(3) -0.006(3)
C15 0.031(4) 0.070(4) 0.069(4) -0.004(3) 0.011(3) -0.006(3)
C16 0.039(5) 0.054(3) 0.065(4) 0.007(3) -0.003(3) -0.009(3)
C17 0.047(5) 0.039(3) 0.053(3) -0.002(3) -0.018(4) -0.009(3)
C18 0.027(4) 0.042(3) 0.044(3) 0.007(3) 0.001(3) 0.001(2)
C19 0.058(6) 0.067(4) 0.110(5) -0.037(4) 0.043(5) -0.012(3)
B1 0.066(10) 0.057(6) 0.045(6) 0.000 0.000 0.011(7)

loop_
_atom_type_symbol
_atom_type_description
_atom_type_scat_dispersion_real
_atom_type_scat_dispersion_imag
_atom_type_scat_source
C C 0.0033 0.0016 'International Tables Vol C Tables 4.2.6.8 and 6.1.1.4'
H H 0.0000 0.0000 'International Tables Vol C Tables 4.2.6.8 and 6.1.1.4'
N N 0.0061 0.0033 'International Tables Vol C Tables 4.2.6.8 and 6.1.1.4'
Y Y -2.7962 3.5667 'International Tables Vol C Tables 4.2.6.8 and 6.1.1.4'
B B 0.0013 0.0007 'International Tables Vol C Tables 4.2.6.8 and 6.1.1.4'

loop_
_geom_angle_atom_site_label_1
_geom_angle_atom_site_label_2
_geom_angle_atom_site_label_3
_geom_angle
_geom_angle_site_symmetry_1
_geom_angle_site_symmetry_3
N2 Y1 N2 103.2(2) 12_564 .
N2 Y1 N1 78.44(14) 12_564 12_564
N2 Y1 N1 95.54(12) . 12_564
N2 Y1 N1 95.54(12) 12_564 .
N2 Y1 N1 78.44(14) . .
N1 Y1 N1 170.39(19) 12_564 .
N2 Y1 B1 128.39(10) 12_564 .
N2 Y1 B1 128.39(10) . .
N1 Y1 B1 94.80(10) 12_564 .
N1 Y1 B1 94.80(10) . .
N2 Y1 H2 112.8(13) 12_564 .
N2 Y1 H2 137.0(17) . .
N1 Y1 H2 70.6(7) 12_564 .
N1 Y1 H2 118.9(7) . .
B1 Y1 H2 25.7(3) . .
N2 Y1 H3 148(2) 12_564 .
N2 Y1 H3 105.6(11) . .
N1 Y1 H3 86(2) 12_564 .
N1 Y1 H3 103(2) . .
B1 Y1 H3 25.5(4) . .
H2 Y1 H3 35.5(17) . .
C2 N1 C6 116.6(3) . .
C2 N1 Y1 123.9(3) . .
C6 N1 Y1 119.2(3) . .
C4 N2 C13 118.1(4) . .
C4 N2 Y1 125.1(4) . .
C13 N2 Y1 116.4(3) . .
C2 C1 H1A 109.5 . .
C2 C1 H1B 109.5 . .
H1A C1 H1B 109.5 . .
C2 C1 H1C 109.5 . .
H1A C1 H1C 109.5 . .
H1B C1 H1C 109.5 . .
N1 C2 C3 124.2(4) . .
N1 C2 C1 119.9(5) . .
C3 C2 C1 116.0(5) . .
C4 C3 C2 129.3(4) . .
C4 C3 H3A 115.3 . .
C2 C3 H3A 115.3 . .
N2 C4 C3 124.0(5) . .
N2 C4 C5 119.3(5) . .
C3 C4 C5 116.6(4) . .
C4 C5 H5A 109.5 . .
C4 C5 H5B 109.5 . .
H5A C5 H5B 109.5 . .
C4 C5 H5C 109.5 . .
H5A C5 H5C 109.5 . .
H5B C5 H5C 109.5 . .
C11 C6 C7 118.4(5) . .
C11 C6 N1 121.2(5) . .
C7 C6 N1 120.3(5) . .
C8 C7 C6 118.4(6) . .
C8 C7 C12 121.5(6) . .
C6 C7 C12 120.1(5) . .
C9 C8 C7 121.7(6) . .
C9 C8 H8 119.1 . .
C7 C8 H8 119.1 . .
C8 C9 C10 121.1(6) . .
C8 C9 H9 119.5 . .
C10 C9 H9 119.5 . .
C9 C10 C11 118.0(7) . .
C9 C10 H10 121.0 . .
C11 C10 H10 121.0 . .
C6 C11 C10 122.2(6) . .
C6 C11 H11 118.9 . .
C10 C11 H11 118.9 . .
C7 C12 H12A 109.5 . .
C7 C12 H12B 109.5 . .
H12A C12 H12B 109.5 . .
C7 C12 H12C 109.5 . .
H12A C12 H12C 109.5 . .
H12B C12 H12C 109.5 . .
C14 C13 C18 120.6(5) . .
C14 C13 N2 119.4(4) . .
C18 C13 N2 119.8(5) . .
C13 C14 C15 118.4(5) . .
C13 C14 C19 120.3(5) . .
C15 C14 C19 121.2(6) . .
C16 C15 C14 120.5(6) . .
C16 C15 H15 119.8 . .
C14 C15 H15 119.8 . .
C17 C16 C15 121.0(6) . .
C17 C16 H16 119.5 . .
C15 C16 H16 119.5 . .
C16 C17 C18 120.1(5) . .
C16 C17 H17 120.0 . .
C18 C17 H17 120.0 . .
C17 C18 C13 119.3(5) . .
C17 C18 H18 120.3 . .
C13 C18 H18 120.3 . .
C14 C19 H19A 109.5 . .
C14 C19 H19B 109.5 . .
H19A C19 H19B 109.5 . .
C14 C19 H19C 109.5 . .
H19A C19 H19C 109.5 . .
H19B C19 H19C 109.5 . .
H3 B1 Y1 58(5) . .
H3 B1 H1 122(5) . .
Y1 B1 H1 180.000(9) . .
H3 B1 H2 78(4) . .
Y1 B1 H2 67(3) . .
H1 B1 H2 113(3) . .
H3 B1 H3 0(10) . .
Y1 B1 H3 58(5) . .
H1 B1 H3 122(5) . .
H2 B1 H3 78(4) . .

loop_
_geom_bond_atom_site_label_1
_geom_bond_atom_site_label_2
_geom_bond_distance
_geom_bond_site_symmetry_2
Y1 N2 2.309(4) 12_564
Y1 N2 2.309(4) .
Y1 N1 2.365(3) 12_564
Y1 N1 2.365(3) .
Y1 B1 2.544(10) .
Y1 H2 2.35(5) .
Y1 H3 2.18(8) .
N1 C2 1.328(6) .
N1 C6 1.436(6) .
N2 C4 1.334(5) .
N2 C13 1.447(6) .
C1 C2 1.519(6) .
C1 H1A 0.9700 .
C1 H1B 0.9700 .
C1 H1C 0.9700 .
C2 C3 1.395(7) .
C3 C4 1.391(7) .
C3 H3A 0.9400 .
C4 C5 1.522(6) .
C5 H5A 0.9700 .
C5 H5B 0.9700 .
C5 H5C 0.9700 .
C6 C11 1.379(8) .
C6 C7 1.418(7) .
C7 C8 1.388(7) .
C7 C12 1.485(8) .
C8 C9 1.361(9) .
C8 H8 0.9400 .
C9 C10 1.376(8) .
C9 H9 0.9400 .
C10 C11 1.399(7) .
C10 H10 0.9400 .
C11 H11 0.9400 .
C12 H12A 0.9700 .
C12 H12B 0.9700 .
C12 H12C 0.9700 .
C13 C14 1.391(7) .
C13 C18 1.395(6) .
C14 C15 1.394(7) .
C14 C19 1.500(6) .
C15 C16 1.381(6) .
C15 H15 0.9400 .
C16 C17 1.355(8) .
C16 H16 0.9400 .
C17 C18 1.394(7) .
C17 H17 0.9400 .
C18 H18 0.9400 .
C19 H19A 0.9700 .
C19 H19B 0.9700 .
C19 H19C 0.9700 .
B1 H3 1.103(10) .
B1 H1 1.114(10) .
B1 H2 1.105(10) .
B1 H3 1.103(10) .

loop_
_geom_torsion_atom_site_label_1
_geom_torsion_atom_site_label_2
_geom_torsion_atom_site_label_3
_geom_torsion_atom_site_label_4
_geom_torsion
_geom_torsion_site_symmetry_1
N2 Y1 N1 C2 -68.1(4) 12_564
N2 Y1 N1 C2 34.3(4) .
N1 Y1 N1 C2 -17.4(4) 12_564
B1 Y1 N1 C2 162.6(4) .
N2 Y1 N1 C6 104.9(4) 12_564
N2 Y1 N1 C6 -152.6(4) .
N1 Y1 N1 C6 155.6(4) 12_564
B1 Y1 N1 C6 -24.4(4) .
N2 Y1 N2 C4 57.3(3) 12_564
N1 Y1 N2 C4 136.7(3) 12_564
N1 Y1 N2 C4 -35.7(3) .
B1 Y1 N2 C4 -122.7(3) .
N2 Y1 N2 C13 -114.8(3) 12_564
N1 Y1 N2 C13 -35.4(3) 12_564
N1 Y1 N2 C13 152.2(3) .
B1 Y1 N2 C13 65.2(3) .
C6 N1 C2 C3 168.0(5) .
Y1 N1 C2 C3 -18.8(7) .
C6 N1 C2 C1 -12.3(7) .
Y1 N1 C2 C1 160.8(4) .
N1 C2 C3 C4 -15.8(9) .
C1 C2 C3 C4 164.5(5) .
C13 N2 C4 C3 -166.5(5) .
Y1 N2 C4 C3 21.5(6) .
C13 N2 C4 C5 10.8(6) .
Y1 N2 C4 C5 -161.1(4) .
C2 C3 C4 N2 14.9(9) .
C2 C3 C4 C5 -162.5(5) .
C2 N1 C6 C11 105.9(5) .
Y1 N1 C6 C11 -67.6(6) .
C2 N1 C6 C7 -78.5(6) .
Y1 N1 C6 C7 108.0(4) .
C11 C6 C7 C8 -3.1(7) .
N1 C6 C7 C8 -178.9(4) .
C11 C6 C7 C12 174.2(5) .
N1 C6 C7 C12 -1.6(7) .
C6 C7 C8 C9 1.9(8) .
C12 C7 C8 C9 -175.4(6) .
C7 C8 C9 C10 -0.1(9) .
C8 C9 C10 C11 -0.4(8) .
C7 C6 C11 C10 2.8(7) .
N1 C6 C11 C10 178.4(4) .
C9 C10 C11 C6 -1.0(7) .
C4 N2 C13 C14 94.9(5) .
Y1 N2 C13 C14 -92.4(5) .
C4 N2 C13 C18 -89.8(5) .
Y1 N2 C13 C18 82.9(4) .
C18 C13 C14 C15 -0.7(8) .
N2 C13 C14 C15 174.5(4) .
C18 C13 C14 C19 176.9(5) .
N2 C13 C14 C19 -7.9(7) .
C13 C14 C15 C16 -1.0(8) .
C19 C14 C15 C16 -178.6(5) .
C14 C15 C16 C17 3.3(9) .
C15 C16 C17 C18 -3.8(9) .
C16 C17 C18 C13 2.1(8) .
C14 C13 C18 C17 0.2(7) .
N2 C13 C18 C17 -175.0(4) .
N2 Y1 B1 H3 149(6) 12_564
N2 Y1 B1 H3 -31(6) .
N1 Y1 B1 H3 70(6) 12_564
N1 Y1 B1 H3 -110(6) .
